data_7013422
loop_
_publ_author_name
'Seeber, Georg'
'Long, De-Liang'
'Kariuki, Benson M.'
'Cronin, Leroy'

_publ_section_title
;
 Palladium(ii)-based cis,trans-1,3,5-triaminocyclohexane complexes
 demonstrating a variety of coordination modes and
 architecturesElectronic supplementary information (ESI) available: A
 detailed description of the coordinative flexibility of trans-tach.
 Fig. S1: Diagram defining interplanar angle ? and torsion angle ?.
 Table S1: interplanar angles ? and torsion angles ? for complexes 1?7.
 See http://www.rsc.org/suppdata/dt/b3/b307616d/
;
_journal_issue 23
_journal_name_full 'Dalton Transactions'
_journal_page_first 4498
_journal_paper_doi 10.1039/b307616d
_journal_year 2003
_chemical_formula_moiety '2(C6 H16 Br2 N3 Pd +), (Pd Br4 2-), 2(H2 O)'
_chemical_formula_sum 'C12 H36 Br8 N6 O2 Pd3'
_chemical_formula_weight 1254.95
_chemical_name_common 'Complex 2 (Pd(LH)Br2)Br'
_chemical_name_systematic
;
Complex 2
[Pd(LH)Br2]Br
;
_space_group_IT_number 2
_symmetry_cell_setting triclinic
_symmetry_space_group_name_Hall '-P 1'
_symmetry_space_group_name_H-M 'P -1'
_atom_sites_solution_hydrogens geom
_atom_sites_solution_primary direct
_atom_sites_solution_secondary difmap
_audit_creation_method SHELXL-97
_cell_angle_alpha 69.095(2)
_cell_angle_beta 76.249(2)
_cell_angle_gamma 60.895(2)
_cell_formula_units_Z 1
_cell_length_a 8.8314(4)
_cell_length_b 8.8782(3)
_cell_length_c 11.5103(6)
_cell_measurement_reflns_used 3371
_cell_measurement_temperature 150(2)
_cell_measurement_theta_max 27.5
_cell_measurement_theta_min 1.9
_cell_volume 734.35(6)
_computing_cell_refinement 'HKL Scalepack (Otwinowski & Minor 1997)'
_computing_data_collection 'Collect (Nonius BV, 1997-2000)'
_computing_data_reduction 'HKL Denzo and Scalepack (Otwinowski & Minor 1997)'
_computing_molecular_graphics 'Ortep-3 for Windows (Farrugia, 1997)'
_computing_publication_material 'WinGX publication routines (Farrugia, 1999)'
_computing_structure_refinement 'SHELXL-97 (Sheldrick, 1997)'
_computing_structure_solution 'SHELXS-97 (Sheldrick, 1997)'
_diffrn_ambient_temperature 150(2)
_diffrn_measured_fraction_theta_full 0.997
_diffrn_measured_fraction_theta_max 0.997
_diffrn_measurement_device_type 'Nonius Kappa-CCD'
_diffrn_measurement_method Omega
_diffrn_radiation_monochromator graphite
_diffrn_radiation_source 'fine-focus sealed tube'
_diffrn_radiation_type MoK\a
_diffrn_radiation_wavelength 0.71073
_diffrn_reflns_av_R_equivalents 0.1237
_diffrn_reflns_av_sigmaI/netI 0.0474
_diffrn_reflns_limit_h_max 11
_diffrn_reflns_limit_h_min -10
_diffrn_reflns_limit_k_max 11
_diffrn_reflns_limit_k_min -10
_diffrn_reflns_limit_l_max 14
_diffrn_reflns_limit_l_min 0
_diffrn_reflns_number 18770
_diffrn_reflns_theta_full 27.50
_diffrn_reflns_theta_max 27.50
_diffrn_reflns_theta_min 1.90
_exptl_absorpt_coefficient_mu 12.722
_exptl_absorpt_correction_T_max 0.492
_exptl_absorpt_correction_T_min 0.174
_exptl_absorpt_correction_type gaussian
_exptl_absorpt_process_details
;
P. Coppens, L. Leiserowitz, D Rabinovich, Acta Cryst.
(1965), 18, 1035-1038
;
_exptl_crystal_colour red
_exptl_crystal_density_diffrn 2.838
_exptl_crystal_density_method 'not measured'
_exptl_crystal_description block
_exptl_crystal_F_000 584
_exptl_crystal_size_max 0.1
_exptl_crystal_size_mid 0.1
_exptl_crystal_size_min 0.06
_refine_diff_density_max 1.833
_refine_diff_density_min -1.866
_refine_diff_density_rms 0.276
_refine_ls_extinction_coef 0.0023(7)
_refine_ls_extinction_expression Fc^*^=kFc[1+0.001xFc^2^\l^3^/sin(2\q)]^-1/4^
_refine_ls_extinction_method SHELXL
_refine_ls_goodness_of_fit_ref 1.084
_refine_ls_hydrogen_treatment mixed
_refine_ls_matrix_type full
_refine_ls_number_parameters 149
_refine_ls_number_reflns 3371
_refine_ls_number_restraints 3
_refine_ls_restrained_S_all 1.084
_refine_ls_R_factor_all 0.0513
_refine_ls_R_factor_gt 0.0444
_refine_ls_shift/su_max 0.003
_refine_ls_shift/su_mean 0.000
_refine_ls_structure_factor_coef Fsqd
_refine_ls_weighting_details 'calc w=1/[\s^2^(Fo^2^)+(0.0641P)^2^+4.4332P] where P=(Fo^2^+2Fc^2^)/3'
_refine_ls_weighting_scheme calc
_refine_ls_wR_factor_gt 0.1155
_refine_ls_wR_factor_ref 0.1189
_reflns_number_gt 2978
_reflns_number_total 3371
_reflns_threshold_expression >2sigma(I)
_cod_data_source_file b307616d.txt
_cod_data_source_block 2
_cod_depositor_comments
;
The following automatic conversions were performed:
'_symmetry_cell_setting' value 'Triclinic' changed to 'triclinic'
according to '/home/saulius/struct/CIF-dictionaries/cif_core.dic'
dictionary named 'cif_core.dic' version 2.4.1 from
2010-06-29.

'_exptl_absorpt_correction_type' value 'Gaussian' changed to
'gaussian' according to
'/home/saulius/struct/CIF-dictionaries/cif_core.dic' dictionary named
'cif_core.dic' version 2.4.1 from 2010-06-29.

Automatic conversion script
Id: cif_fix_enum 1527 2010-12-29 10:47:43Z saulius 
;
_cod_original_sg_symbol_H-M P-1
_cod_database_code 7013422

loop_
_symmetry_equiv_pos_as_xyz
'x, y, z'
'-x, -y, -z'

loop_
_atom_site_label
_atom_site_type_symbol
_atom_site_fract_x
_atom_site_fract_y
_atom_site_fract_z
_atom_site_U_iso_or_equiv
_atom_site_adp_type
_atom_site_occupancy
_atom_site_symmetry_multiplicity
_atom_site_calc_flag
_atom_site_refinement_flags
_atom_site_disorder_assembly
_atom_site_disorder_group
C1 C 0.6256(9) 0.0521(9) 0.6147(6) 0.0179(13) Uani 1 1 d . . .
H1 H 0.5788 0.1065 0.5327 0.022 Uiso 1 1 calc R . .
C2 C 0.8192(9) 0.0065(9) 0.5932(6) 0.0185(13) Uani 1 1 d . . .
H2A H 0.8714 -0.0528 0.5276 0.022 Uiso 1 1 calc R . .
H2B H 0.8310 0.1174 0.5646 0.022 Uiso 1 1 calc R . .
C3 C 0.9186(8) -0.1141(9) 0.7090(7) 0.0176(13) Uani 1 1 d . . .
H3 H 1.0427 -0.1515 0.6837 0.021 Uiso 1 1 calc R . .
C4 C 0.8910(9) -0.2833(9) 0.7668(6) 0.0178(13) Uani 1 1 d . . .
H4A H 0.9436 -0.3578 0.7104 0.021 Uiso 1 1 calc R . .
H4B H 0.9480 -0.3514 0.8440 0.021 Uiso 1 1 calc R . .
C5 C 0.6988(9) -0.2376(9) 0.7934(6) 0.0168(13) Uani 1 1 d . . .
H5 H 0.6492 -0.1764 0.8590 0.020 Uiso 1 1 calc R . .
C6 C 0.5992(8) -0.1174(9) 0.6772(7) 0.0183(13) Uani 1 1 d . . .
H6A H 0.6361 -0.1856 0.6177 0.022 Uiso 1 1 calc R . .
H6B H 0.4762 -0.0829 0.7001 0.022 Uiso 1 1 calc R . .
N1 N 0.5294(8) 0.1868(8) 0.6859(5) 0.0181(11) Uani 1 1 d . . .
H1A H 0.4239 0.1890 0.7105 0.022 Uiso 1 1 calc R . .
H1B H 0.5122 0.2947 0.6314 0.022 Uiso 1 1 calc R . .
N2 N 0.8706(7) -0.0158(8) 0.8037(6) 0.0180(11) Uani 1 1 d . . .
H2C H 0.9387 0.0406 0.7834 0.022 Uiso 1 1 calc R . .
H2D H 0.9032 -0.1002 0.8770 0.022 Uiso 1 1 calc R . .
N3 N 0.6802(8) -0.4093(8) 0.8375(6) 0.0209(12) Uani 1 1 d . . .
H3A H 0.5681 -0.3842 0.8537 0.031 Uiso 1 1 calc R . .
H3B H 0.7355 -0.4797 0.9065 0.031 Uiso 1 1 calc R . .
H3C H 0.7261 -0.4657 0.7784 0.031 Uiso 1 1 calc R . .
Br1 Br 0.71892(9) 0.15701(10) 1.02419(6) 0.02136(19) Uani 1 1 d . . .
Br2 Br 0.34297(9) 0.42625(10) 0.86097(7) 0.02332(19) Uani 1 1 d . . .
Br3 Br 0.12691(9) 0.21639(9) 0.66162(6) 0.02051(18) Uani 1 1 d . . .
Br4 Br -0.28048(8) 0.49273(9) 0.56051(6) 0.01940(18) Uani 1 1 d . . .
Pd1 Pd 0.62152(6) 0.17058(6) 0.83847(5) 0.01448(16) Uani 1 1 d . . .
Pd2 Pd 0.0000 0.5000 0.5000 0.01414(18) Uani 1 2 d S . .
O1 O 0.9802(7) -0.3036(7) 1.0498(5) 0.0278(12) Uani 1 1 d D . .
H11 H 0.901(9) -0.336(13) 1.087(7) 0.042 Uiso 1 1 d D . .
H12 H 0.991(12) -0.256(13) 1.098(7) 0.042 Uiso 1 1 d D . .

loop_
_atom_site_aniso_label
_atom_site_aniso_U_11
_atom_site_aniso_U_22
_atom_site_aniso_U_33
_atom_site_aniso_U_23
_atom_site_aniso_U_13
_atom_site_aniso_U_12
C1 0.019(3) 0.014(3) 0.019(3) -0.003(2) -0.003(3) -0.007(3)
C2 0.024(3) 0.023(3) 0.012(3) -0.009(3) 0.009(2) -0.015(3)
C3 0.007(3) 0.020(3) 0.025(3) -0.008(3) 0.002(2) -0.006(2)
C4 0.018(3) 0.015(3) 0.018(3) -0.001(3) -0.005(2) -0.006(3)
C5 0.022(3) 0.012(3) 0.018(3) -0.004(2) -0.002(3) -0.009(3)
C6 0.013(3) 0.014(3) 0.025(3) -0.002(3) -0.004(3) -0.005(2)
N1 0.021(3) 0.017(3) 0.016(3) -0.002(2) -0.002(2) -0.009(2)
N2 0.014(3) 0.015(3) 0.026(3) -0.007(2) -0.003(2) -0.007(2)
N3 0.023(3) 0.019(3) 0.022(3) -0.001(2) -0.004(2) -0.012(2)
Br1 0.0195(3) 0.0250(4) 0.0206(3) -0.0072(3) -0.0026(3) -0.0097(3)
Br2 0.0174(3) 0.0227(4) 0.0262(4) -0.0097(3) -0.0022(3) -0.0040(3)
Br3 0.0196(3) 0.0187(3) 0.0203(3) 0.0032(3) -0.0047(3) -0.0109(3)
Br4 0.0178(3) 0.0171(3) 0.0230(4) -0.0008(3) -0.0017(2) -0.0108(3)
Pd1 0.0142(3) 0.0137(3) 0.0155(3) -0.00238(19) -0.00096(18) -0.00750(19)
Pd2 0.0157(3) 0.0133(3) 0.0134(3) -0.0012(3) -0.0010(2) -0.0082(3)
O1 0.032(3) 0.022(3) 0.029(3) -0.003(2) -0.003(2) -0.015(2)

loop_
_atom_type_symbol
_atom_type_description
_atom_type_scat_dispersion_real
_atom_type_scat_dispersion_imag
_atom_type_scat_source
C C 0.0033 0.0016 'International Tables Vol C Tables 4.2.6.8 and 6.1.1.4'
N N 0.0061 0.0033 'International Tables Vol C Tables 4.2.6.8 and 6.1.1.4'
Br Br -0.2901 2.4595 'International Tables Vol C Tables 4.2.6.8 and 6.1.1.4'
Pd Pd -0.9988 1.0072 'International Tables Vol C Tables 4.2.6.8 and 6.1.1.4'
O O 0.0106 0.0060 'International Tables Vol C Tables 4.2.6.8 and 6.1.1.4'
H H 0.0000 0.0000 'International Tables Vol C Tables 4.2.6.8 and 6.1.1.4'

loop_
_geom_angle_atom_site_label_1
_geom_angle_atom_site_label_2
_geom_angle_atom_site_label_3
_geom_angle
_geom_angle_site_symmetry_1
_geom_angle_site_symmetry_3
_geom_angle_publ_flag
N1 C1 C6 112.0(6) . . ?
N1 C1 C2 111.1(5) . . ?
C6 C1 C2 111.0(5) . . ?
C3 C2 C1 113.6(5) . . ?
N2 C3 C2 111.5(5) . . ?
N2 C3 C4 110.1(6) . . ?
C2 C3 C4 111.8(5) . . ?
C5 C4 C3 111.4(5) . . ?
N3 C5 C4 108.7(5) . . ?
N3 C5 C6 108.5(5) . . ?
C4 C5 C6 111.8(5) . . ?
C1 C6 C5 113.4(5) . . ?
C1 N1 Pd1 122.4(4) . . ?
C3 N2 Pd1 123.4(4) . . ?
N1 Pd1 N2 94.7(2) . . ?
N1 Pd1 Br1 177.59(17) . . ?
N2 Pd1 Br1 87.64(16) . . ?
N1 Pd1 Br2 85.73(16) . . ?
N2 Pd1 Br2 171.06(16) . . ?
Br1 Pd1 Br2 92.11(3) . . ?
Br4 Pd2 Br4 180.00(3) 2_566 . ?
Br4 Pd2 Br3 90.98(2) 2_566 . ?
Br4 Pd2 Br3 89.02(2) . . ?
Br4 Pd2 Br3 89.02(2) 2_566 2_566 ?
Br4 Pd2 Br3 90.98(2) . 2_566 ?
Br3 Pd2 Br3 180.00(3) . 2_566 ?

loop_
_geom_bond_atom_site_label_1
_geom_bond_atom_site_label_2
_geom_bond_distance
_geom_bond_site_symmetry_2
_geom_bond_publ_flag
C1 N1 1.485(9) . ?
C1 C6 1.525(9) . ?
C1 C2 1.532(9) . ?
C2 C3 1.522(10) . ?
C3 N2 1.493(9) . ?
C3 C4 1.524(9) . ?
C4 C5 1.520(9) . ?
C5 N3 1.503(8) . ?
C5 C6 1.527(9) . ?
N1 Pd1 2.037(6) . ?
N2 Pd1 2.061(6) . ?
Br1 Pd1 2.4319(8) . ?
Br2 Pd1 2.4404(8) . ?
Br3 Pd2 2.4413(7) . ?
Br4 Pd2 2.4348(6) . ?
Pd2 Br4 2.4348(6) 2_566 ?
Pd2 Br3 2.4413(7) 2_566 ?
